data_1008849
loop_
_publ_author_name
'Averbuch-Pouchot, M T'

_publ_section_title
;
On the existence of two new mixed-alkali cyclohexaphosphates Li3 Na3 P6
O18 (H2 O)12 and Li3 K3 P6 O18 (H2 O)
;
_journal_coden_ASTM ZAACAB
_journal_name_full
;
Zeitschrift fuer Anorganische und Allgemeine Chemie
;
_journal_page_first 225
_journal_page_last 234
_journal_volume 574
_journal_year 1989
_chemical_formula_structural 'Li3 K3 (P6 O18) (H2 O)'
_chemical_formula_sum 'H2 K3 Li3 O19 P6'
_chemical_name_systematic
;
Trilithium tripotassium cyclo-hexaphosphate hydrate
;
_space_group_IT_number 148
_symmetry_cell_setting trigonal
_symmetry_space_group_name_Hall '-R 3'
_symmetry_space_group_name_H-M 'R -3 :H'
_cell_angle_alpha 90
_cell_angle_beta 90
_cell_angle_gamma 120
_cell_formula_units_Z 6
_cell_length_a 15.047(8)
_cell_length_b 15.047(8)
_cell_length_c 12.779(8)
_cell_volume 2505.7
_refine_ls_R_factor_all 0.038
_cod_original_sg_symbol_H-M 'R -3 H'
_cod_database_code 1008849

loop_
_symmetry_equiv_pos_as_xyz
x,y,z
-y,x-y,z
y-x,-x,z
-x,-y,-z
y,y-x,-z
x-y,x,-z
1/3+x,2/3+y,2/3+z
2/3+x,1/3+y,1/3+z
1/3-y,2/3+x-y,2/3+z
2/3-y,1/3+x-y,1/3+z
1/3-x+y,2/3-x,2/3+z
2/3-x+y,1/3-x,1/3+z
1/3-x,2/3-y,2/3-z
2/3-x,1/3-y,1/3-z
1/3+y,2/3-x+y,2/3-z
2/3+y,1/3-x+y,1/3-z
1/3+x-y,2/3+x,2/3-z
2/3+x-y,1/3+x,1/3-z

loop_
_atom_site_label
_atom_site_type_symbol
_atom_site_symmetry_multiplicity
_atom_site_Wyckoff_symbol
_atom_site_fract_x
_atom_site_fract_y
_atom_site_fract_z
_atom_site_occupancy
_atom_site_attached_hydrogens
_atom_site_calc_flag
P1 P5+ 18 f 0.86931(4) 0.49543(4) 0.30009(4) 1. 0 d
P2 P5+ 18 f 0.96814(4) 0.79710(4) 0.52879(5) 1. 0 d
K1 K1+ 18 f 0.96712(6) 0.77689(7) 0.24785(6) 1. 0 d
Li1 Li1+ 18 f 0.0148(3) 0.2749(3) 0.2561(4) 1. 0 d
O1 O2- 18 f 0.1610(1) 0.0417(1) -0.0469(1) 1. 0 d
O2 O2- 18 f 0.9693(1) 0.5453(1) 0.3475(2) 1. 0 d
O3 O2- 18 f 0.3417(1) 0.4763(1) 0.5300(1) 1. 0 d
O4 O2- 18 f 0.2373(1) 0.4988(1) 0.1241(2) 1. 0 d
O5 O2- 18 f 0.2566(1) 0.4336(2) 0.3015(2) 1. 0 d
O6 O2- 18 f 0.2591(1) -0.0159(1) 0.5355(2) 1. 0 d
O7 O2- 6 c 0. 0. 0.2555(5) 1. 2 d

loop_
_atom_type_symbol
_atom_type_oxidation_number
P5+ 5.000
K1+ 1.000
Li1+ 1.000
O2- -2.000
H1+ 1.000
